data_7226018
loop_
_publ_author_name
'Liu, Xingxing'
'Wu, Zhaoyang'
'Luo, Xinliang'
'He, Yongqin'
'zhou, xiaoqiang'
'Fan, Yuxing'
'Huang, Guosheng'

_publ_section_title
;
 PhI(OAc)2 Oxidative C5 Halogenation of Quinolines Using Copper Halides
 Under Mild Conditions
;
_journal_name_full 'RSC Adv.'
_journal_paper_doi 10.1039/C6RA14863H
_journal_year 2016
_chemical_formula_moiety 'C16 H11 Br N2 O'
_chemical_formula_sum 'C16 H11 Br N2 O'
_chemical_formula_weight 327.18
_chemical_name_systematic
;
 ? 
;
_space_group_crystal_system monoclinic
_space_group_IT_number 15
_space_group_name_Hall '-C 2yc'
_space_group_name_H-M_alt 'C 1 2/c 1'
_symmetry_space_group_name_Hall '-C 2yc'
_symmetry_space_group_name_H-M 'C 1 2/c 1'
_atom_sites_solution_hydrogens geom
_atom_sites_solution_primary iterative
_atom_sites_solution_secondary difmap
_audit_creation_date 2015-03-30
_audit_creation_method
;
Olex2 1.2
(compiled 2015.01.26 svn.r3150 for OlexSys, GUI svn.r4998)
;
_audit_update_record
;
2015-12-01 deposited with the CCDC.
2016-07-20 downloaded from the CCDC.
;
_cell_angle_alpha 90.00
_cell_angle_beta 106.876(4)
_cell_angle_gamma 90.00
_cell_formula_units_Z 16
_cell_length_a 27.1928(12)
_cell_length_b 8.0801(3)
_cell_length_c 25.7427(9)
_cell_measurement_reflns_used 1898
_cell_measurement_temperature 291.73(10)
_cell_measurement_theta_max 21.3610
_cell_measurement_theta_min 4.0520
_cell_volume 5412.6(4)
_computing_cell_refinement
;
CrysAlisPro, Agilent Technologies,
Version 1.171.37.33 (release 27-03-2014 CrysAlis171 .NET)
(compiled Mar 27 2014,17:12:48)
;
_computing_data_collection
;
CrysAlisPro, Agilent Technologies,
Version 1.171.37.33 (release 27-03-2014 CrysAlis171 .NET)
(compiled Mar 27 2014,17:12:48)
;
_computing_data_reduction
;
CrysAlisPro, Agilent Technologies,
Version 1.171.37.33 (release 27-03-2014 CrysAlis171 .NET)
(compiled Mar 27 2014,17:12:48)
;
_computing_molecular_graphics 'Olex2 (Dolomanov et al., 2009)'
_computing_publication_material 'Olex2 (Dolomanov et al., 2009)'
_computing_structure_refinement 'ShelXL (Sheldrick, 2008)'
_computing_structure_solution
;
Superflip (Palatinus & Chapuis, 2007;Palatinus & van der Lee, 2008;
Palatinus et al., 2012)
;
_diffrn_ambient_environment air
_diffrn_ambient_temperature 291.73(10)
_diffrn_detector 'CCD plate'
_diffrn_detector_area_resol_mean 16.0733
_diffrn_detector_type Eos
_diffrn_measured_fraction_theta_full 0.994
_diffrn_measured_fraction_theta_max 0.994
_diffrn_measurement_details
;
  1 omega   40.00   75.00   1.0000    6.0000
omega____ theta____ kappa____ phi______ frames
    -       20.5854   38.0000   60.0000 35

  2 omega    6.00   71.00   1.0000    6.0000
omega____ theta____ kappa____ phi______ frames
    -       20.5854   57.0000  -30.0000 65

  3 omega   -5.00   22.00   1.0000    6.0000
omega____ theta____ kappa____ phi______ frames
    -       20.5854   38.0000  -30.0000 27

  4 omega  -48.00   46.00   1.0000    6.0000
omega____ theta____ kappa____ phi______ frames
    -       20.5854  -38.0000  -60.0000 94

  5 omega   35.00   60.00   1.0000    6.0000
omega____ theta____ kappa____ phi______ frames
    -       20.5854  178.0000 -180.0000 25
;
_diffrn_measurement_device 'four-circle diffractometer'
_diffrn_measurement_device_type 'SuperNova, Dual, Cu at zero, Eos'
_diffrn_measurement_method '\w scans'
_diffrn_orient_matrix_UB_11 0.0112085000
_diffrn_orient_matrix_UB_12 0.0057819000
_diffrn_orient_matrix_UB_13 0.0284828000
_diffrn_orient_matrix_UB_21 -0.0238128000
_diffrn_orient_matrix_UB_22 0.0275443000
_diffrn_orient_matrix_UB_23 0.0029435000
_diffrn_orient_matrix_UB_31 -0.0071210000
_diffrn_orient_matrix_UB_32 -0.0831536000
_diffrn_orient_matrix_UB_33 0.0029607000
_diffrn_radiation_monochromator mirror
_diffrn_radiation_probe x-ray
_diffrn_radiation_type MoK\a
_diffrn_radiation_wavelength 0.71073
_diffrn_reflns_av_R_equivalents 0.0469
_diffrn_reflns_av_unetI/netI 0.0714
_diffrn_reflns_limit_h_max 31
_diffrn_reflns_limit_h_min -33
_diffrn_reflns_limit_k_max 9
_diffrn_reflns_limit_k_min -8
_diffrn_reflns_limit_l_max 31
_diffrn_reflns_limit_l_min -31
_diffrn_reflns_number 11504
_diffrn_reflns_theta_full 26.00
_diffrn_reflns_theta_max 26.02
_diffrn_reflns_theta_min 3.45
_diffrn_source 'SuperNova (Mo) X-ray Source'
_exptl_absorpt_coefficient_mu 3.034
_exptl_absorpt_correction_T_max 1.00000
_exptl_absorpt_correction_T_min 0.78975
_exptl_absorpt_correction_type multi-scan
_exptl_absorpt_process_details
;
CrysAlisPro, Agilent Technologies,
Version 1.171.37.33 (release 27-03-2014 CrysAlis171 .NET)
(compiled Mar 27 2014,17:12:48)
Empirical absorption correction using spherical harmonics,
 implemented in SCALE3 ABSPACK scaling algorithm.
;
_exptl_crystal_colour 'clear light colourless'
_exptl_crystal_colour_lustre clear
_exptl_crystal_colour_modifier light
_exptl_crystal_colour_primary colourless
_exptl_crystal_density_diffrn 1.606
_exptl_crystal_density_method 'not measured'
_exptl_crystal_description block
_exptl_crystal_F_000 2624
_exptl_crystal_size_max 0.23
_exptl_crystal_size_mid 0.17
_exptl_crystal_size_min 0.15
_refine_diff_density_max 0.330
_refine_diff_density_min -0.447
_refine_diff_density_rms 0.075
_refine_ls_extinction_method none
_refine_ls_goodness_of_fit_ref 1.011
_refine_ls_hydrogen_treatment constr
_refine_ls_matrix_type full
_refine_ls_number_parameters 361
_refine_ls_number_reflns 5289
_refine_ls_number_restraints 0
_refine_ls_restrained_S_all 1.011
_refine_ls_R_factor_all 0.1059
_refine_ls_R_factor_gt 0.0496
_refine_ls_shift/su_max 0.001
_refine_ls_shift/su_mean 0.000
_refine_ls_structure_factor_coef Fsqd
_refine_ls_weighting_details 'calc w=1/[\s^2^(Fo^2^)+(0.0388P)^2^+0.0000P] where P=(Fo^2^+2Fc^2^)/3'
_refine_ls_weighting_scheme calc
_refine_ls_wR_factor_gt 0.0882
_refine_ls_wR_factor_ref 0.1081
_reflns_number_gt 3098
_reflns_number_total 5289
_reflns_threshold_expression >2sigma(I)
_cod_data_source_file c6ra14863h2.cif
_cod_data_source_block wuchay0330
_cod_database_code 7226018
_chemical_oxdiff_formula 'C44 H28 S8'
_reflns_odcompleteness_completeness 99.24
_reflns_odcompleteness_iscentric 1
_reflns_odcompleteness_theta 26.32
_olex2_refinement_description
;
1. Fixed Uiso
 At 1.2 times of:
  All C(H) groups, All N(H) groups
2.a Aromatic/amide H refined with riding coordinates:
 N2(H2), C2(H2A), C3(H3), C6(H6), C7(H7), C8(H8), C12(H12), C13(H13), C14(H14),
  C15(H15), C16(H16), N4(H4), C17(H17), C19(H19), C22(H22), C23(H23), C24(H24),
 C28(H28), C29(H29), C30(H30), C31(H31), C32(H32)
;
_olex2_date_sample_data_collection 2015-03-30
_olex2_submission_special_instructions 'No special instructions were received'

loop_
_space_group_symop_id
_space_group_symop_operation_xyz
1 'x, y, z'
2 '-x, y, -z+1/2'
3 'x+1/2, y+1/2, z'
4 '-x+1/2, y+1/2, -z+1/2'
5 '-x, -y, -z'
6 'x, -y, z-1/2'
7 '-x+1/2, -y+1/2, -z'
8 'x+1/2, -y+1/2, z-1/2'

loop_
_atom_site_label
_atom_site_type_symbol
_atom_site_fract_x
_atom_site_fract_y
_atom_site_fract_z
_atom_site_U_iso_or_equiv
_atom_site_adp_type
_atom_site_occupancy
_atom_site_calc_flag
_atom_site_refinement_flags_posn
Br1 Br 0.34965(2) 0.78248(6) 0.673840(18) 0.07245(19) Uani 1 d .
O1 O 0.34561(11) 0.3680(4) 0.43525(12) 0.0692(9) Uani 1 d .
N1 N 0.20565(12) 0.5374(4) 0.50476(12) 0.0445(8) Uani 1 d .
N2 N 0.27316(11) 0.4106(4) 0.45991(12) 0.0445(8) Uani 1 d .
H2 H 0.2406 0.3915 0.4503 0.053 Uiso 1 calc R
C1 C 0.29319(14) 0.4897(4) 0.50971(14) 0.0411(9) Uani 1 d .
C2 C 0.34443(14) 0.5067(5) 0.53682(15) 0.0488(10) Uani 1 d .
H2A H 0.3689 0.4589 0.5227 0.059 Uiso 1 calc R
C3 C 0.36013(16) 0.5959(5) 0.58567(15) 0.0523(11) Uani 1 d .
H3 H 0.3950 0.6082 0.6033 0.063 Uiso 1 calc R
C4 C 0.32519(16) 0.6640(5) 0.60735(15) 0.0449(10) Uani 1 d .
C5 C 0.27201(15) 0.6485(4) 0.58218(14) 0.0394(9) Uani 1 d .
C6 C 0.23308(17) 0.7140(5) 0.60209(16) 0.0518(11) Uani 1 d .
H6 H 0.2417 0.7726 0.6346 0.062 Uiso 1 calc R
C7 C 0.18313(18) 0.6917(5) 0.57408(18) 0.0587(12) Uani 1 d .
H7 H 0.1572 0.7351 0.5870 0.070 Uiso 1 calc R
C8 C 0.17087(16) 0.6024(5) 0.52530(17) 0.0567(11) Uani 1 d .
H8 H 0.1364 0.5883 0.5064 0.068 Uiso 1 calc R
C9 C 0.25601(14) 0.5600(4) 0.53277(14) 0.0383(9) Uani 1 d .
C10 C 0.29892(17) 0.3601(5) 0.42467(16) 0.0484(10) Uani 1 d .
C11 C 0.26653(15) 0.2988(4) 0.37118(15) 0.0446(10) Uani 1 d .
C12 C 0.21747(16) 0.2366(5) 0.36161(16) 0.0517(11) Uani 1 d .
H12 H 0.2024 0.2339 0.3897 0.062 Uiso 1 calc R
C13 C 0.19047(18) 0.1787(5) 0.31117(18) 0.0623(12) Uani 1 d .
H13 H 0.1577 0.1351 0.3057 0.075 Uiso 1 calc R
C14 C 0.2114(2) 0.1847(6) 0.26911(19) 0.0782(15) Uani 1 d .
H14 H 0.1930 0.1468 0.2349 0.094 Uiso 1 calc R
C15 C 0.2601(2) 0.2477(8) 0.2781(2) 0.0998(19) Uani 1 d .
H15 H 0.2745 0.2538 0.2495 0.120 Uiso 1 calc R
C16 C 0.28744(19) 0.3015(6) 0.32840(19) 0.0800(16) Uani 1 d .
H16 H 0.3207 0.3406 0.3339 0.096 Uiso 1 calc R
Br2 Br 0.430817(19) 0.50990(6) 0.290598(18) 0.07208(19) Uani 1 d .
O2 O 0.46204(12) 0.7272(4) 0.56237(12) 0.0683(9) Uani 1 d .
N3 N 0.56787(12) 0.8452(4) 0.44373(12) 0.0483(9) Uani 1 d .
N4 N 0.52028(12) 0.7900(4) 0.51790(12) 0.0479(8) Uani 1 d .
H4 H 0.5491 0.8394 0.5219 0.058 Uiso 1 calc R
C17 C 0.45331(15) 0.6309(5) 0.45219(16) 0.0483(10) Uani 1 d .
H17 H 0.4356 0.6103 0.4774 0.058 Uiso 1 calc R
C18 C 0.49774(15) 0.7218(4) 0.46688(15) 0.0417(9) Uani 1 d .
C19 C 0.43451(15) 0.5686(5) 0.39925(17) 0.0529(11) Uani 1 d .
H19 H 0.4043 0.5072 0.3898 0.063 Uiso 1 calc R
C20 C 0.45944(15) 0.5964(5) 0.36180(15) 0.0460(10) Uani 1 d .
C21 C 0.50543(15) 0.6863(4) 0.37450(15) 0.0431(10) Uani 1 d .
C22 C 0.53469(17) 0.7207(5) 0.33836(17) 0.0556(11) Uani 1 d .
H22 H 0.5244 0.6793 0.3031 0.067 Uiso 1 calc R
C23 C 0.59280(15) 0.8741(5) 0.40785(17) 0.0585(12) Uani 1 d .
H23 H 0.6223 0.9388 0.4184 0.070 Uiso 1 calc R
C24 C 0.57758(18) 0.8134(6) 0.35520(17) 0.0631(13) Uani 1 d .
H24 H 0.5969 0.8367 0.3316 0.076 Uiso 1 calc R
C25 C 0.52455(14) 0.7519(4) 0.42781(15) 0.0412(9) Uani 1 d .
C26 C 0.50271(17) 0.7888(5) 0.56239(16) 0.0473(10) Uani 1 d .
C27 C 0.53746(16) 0.8683(4) 0.61237(15) 0.0447(10) Uani 1 d .
C28 C 0.51997(17) 0.8828(5) 0.65713(16) 0.0599(12) Uani 1 d .
H28 H 0.4875 0.8433 0.6557 0.072 Uiso 1 calc R
C29 C 0.5499(2) 0.9549(6) 0.70412(18) 0.0739(14) Uani 1 d .
H29 H 0.5373 0.9636 0.7340 0.089 Uiso 1 calc R
C30 C 0.5973(2) 1.0133(5) 0.70753(18) 0.0658(13) Uani 1 d .
H30 H 0.6173 1.0620 0.7394 0.079 Uiso 1 calc R
C31 C 0.61556(19) 1.0000(6) 0.66375(19) 0.0741(14) Uani 1 d .
H31 H 0.6481 1.0398 0.6657 0.089 Uiso 1 calc R
C32 C 0.58596(17) 0.9278(6) 0.61663(17) 0.0651(12) Uani 1 d .
H32 H 0.5990 0.9190 0.5871 0.078 Uiso 1 calc R

loop_
_atom_site_aniso_label
_atom_site_aniso_U_11
_atom_site_aniso_U_22
_atom_site_aniso_U_33
_atom_site_aniso_U_23
_atom_site_aniso_U_13
_atom_site_aniso_U_12
Br1 0.0817(4) 0.0851(4) 0.0461(3) -0.0159(2) 0.0114(2) -0.0268(3)
O1 0.0499(19) 0.102(2) 0.062(2) -0.0221(17) 0.0265(16) -0.0111(18)
N1 0.0361(19) 0.051(2) 0.045(2) 0.0015(16) 0.0099(16) -0.0036(17)
N2 0.0402(19) 0.055(2) 0.0402(19) -0.0060(16) 0.0147(16) -0.0061(17)
C1 0.044(2) 0.043(2) 0.036(2) 0.0028(18) 0.0112(19) -0.005(2)
C2 0.039(2) 0.064(3) 0.045(2) 0.004(2) 0.0146(19) 0.001(2)
C3 0.045(2) 0.068(3) 0.038(2) 0.004(2) 0.002(2) -0.015(2)
C4 0.051(3) 0.051(3) 0.032(2) 0.0044(18) 0.0106(19) -0.010(2)
C5 0.047(2) 0.036(2) 0.035(2) 0.0065(18) 0.0118(19) -0.0066(19)
C6 0.064(3) 0.048(2) 0.046(3) -0.004(2) 0.020(2) -0.003(2)
C7 0.062(3) 0.063(3) 0.060(3) -0.006(2) 0.032(3) 0.003(3)
C8 0.041(2) 0.067(3) 0.063(3) 0.001(2) 0.017(2) -0.001(2)
C9 0.043(2) 0.036(2) 0.036(2) 0.0067(18) 0.0121(19) -0.0020(19)
C10 0.051(3) 0.047(3) 0.051(3) -0.004(2) 0.021(2) -0.003(2)
C11 0.050(3) 0.043(2) 0.044(2) -0.0007(19) 0.019(2) -0.004(2)
C12 0.059(3) 0.051(3) 0.045(3) 0.002(2) 0.016(2) -0.002(2)
C13 0.064(3) 0.063(3) 0.055(3) -0.006(2) 0.009(2) -0.007(2)
C14 0.085(4) 0.096(4) 0.047(3) -0.024(3) 0.009(3) -0.007(3)
C15 0.089(4) 0.164(6) 0.054(3) -0.024(3) 0.033(3) -0.019(4)
C16 0.068(3) 0.123(4) 0.058(3) -0.025(3) 0.032(3) -0.029(3)
Br2 0.0808(4) 0.0679(3) 0.0496(3) -0.0047(2) -0.0093(2) -0.0047(3)
O2 0.0523(19) 0.092(2) 0.069(2) -0.0083(17) 0.0310(17) -0.0137(18)
N3 0.040(2) 0.063(2) 0.040(2) 0.0043(17) 0.0085(16) -0.0048(18)
N4 0.047(2) 0.058(2) 0.0396(19) 0.0015(17) 0.0125(16) -0.0097(17)
C17 0.046(3) 0.047(2) 0.050(3) 0.009(2) 0.012(2) -0.001(2)
C18 0.038(2) 0.041(2) 0.043(2) 0.0089(19) 0.0070(19) 0.006(2)
C19 0.042(2) 0.047(2) 0.060(3) 0.003(2) -0.001(2) -0.004(2)
C20 0.046(3) 0.040(2) 0.043(2) 0.0023(19) -0.001(2) 0.006(2)
C21 0.042(2) 0.043(2) 0.040(2) 0.0067(19) 0.0044(19) 0.008(2)
C22 0.055(3) 0.069(3) 0.038(2) 0.003(2) 0.007(2) 0.007(3)
C23 0.044(3) 0.081(3) 0.051(3) 0.004(2) 0.014(2) -0.012(2)
C24 0.057(3) 0.088(4) 0.047(3) 0.007(2) 0.021(2) 0.000(3)
C25 0.036(2) 0.042(2) 0.041(2) 0.0078(19) 0.0052(19) 0.0073(19)
C26 0.052(3) 0.043(2) 0.050(3) 0.005(2) 0.018(2) 0.010(2)
C27 0.056(3) 0.037(2) 0.043(2) 0.0076(19) 0.018(2) 0.009(2)
C28 0.064(3) 0.074(3) 0.047(3) 0.007(2) 0.024(2) 0.010(3)
C29 0.095(4) 0.087(4) 0.046(3) -0.002(3) 0.030(3) 0.016(3)
C30 0.090(4) 0.062(3) 0.040(3) 0.002(2) 0.010(3) 0.006(3)
C31 0.073(3) 0.092(4) 0.056(3) -0.007(3) 0.017(3) -0.021(3)
C32 0.067(3) 0.087(3) 0.043(3) -0.005(2) 0.019(2) -0.009(3)

loop_
_atom_type_symbol
_atom_type_description
_atom_type_scat_dispersion_real
_atom_type_scat_dispersion_imag
_atom_type_scat_source
C C 0.0033 0.0016 'International Tables Vol C Tables 4.2.6.8 and 6.1.1.4'
H H 0.0000 0.0000 'International Tables Vol C Tables 4.2.6.8 and 6.1.1.4'
Br Br -0.2901 2.4595 'International Tables Vol C Tables 4.2.6.8 and 6.1.1.4'
N N 0.0061 0.0033 'International Tables Vol C Tables 4.2.6.8 and 6.1.1.4'
O O 0.0106 0.0060 'International Tables Vol C Tables 4.2.6.8 and 6.1.1.4'

loop_
_geom_angle_atom_site_label_1
_geom_angle_atom_site_label_2
_geom_angle_atom_site_label_3
_geom_angle
C8 N1 C9 117.5(3)
C1 N2 H2 116.1
C10 N2 H2 116.1
C10 N2 C1 127.7(3)
N2 C1 C9 115.4(3)
C2 C1 N2 125.6(3)
C2 C1 C9 119.0(3)
C1 C2 H2A 119.8
C1 C2 C3 120.5(4)
C3 C2 H2A 119.8
C2 C3 H3 119.6
C4 C3 C2 120.8(4)
C4 C3 H3 119.6
C3 C4 Br1 118.2(3)
C3 C4 C5 121.7(4)
C5 C4 Br1 120.2(3)
C4 C5 C9 117.8(4)
C6 C5 C4 125.4(4)
C6 C5 C9 116.8(4)
C5 C6 H6 120.0
C7 C6 C5 120.1(4)
C7 C6 H6 120.0
C6 C7 H7 120.4
C6 C7 C8 119.1(4)
C8 C7 H7 120.4
N1 C8 C7 123.5(4)
N1 C8 H8 118.2
C7 C8 H8 118.2
N1 C9 C1 116.8(3)
N1 C9 C5 122.9(3)
C5 C9 C1 120.3(3)
O1 C10 N2 122.6(4)
O1 C10 C11 121.5(4)
N2 C10 C11 115.9(4)
C12 C11 C10 124.7(4)
C16 C11 C10 117.6(4)
C16 C11 C12 117.7(4)
C11 C12 H12 119.5
C13 C12 C11 121.1(4)
C13 C12 H12 119.5
C12 C13 H13 119.8
C14 C13 C12 120.4(4)
C14 C13 H13 119.8
C13 C14 H14 120.5
C13 C14 C15 119.0(4)
C15 C14 H14 120.5
C14 C15 H15 119.7
C16 C15 C14 120.7(5)
C16 C15 H15 119.7
C11 C16 H16 119.5
C15 C16 C11 121.1(5)
C15 C16 H16 119.5
C23 N3 C25 117.7(3)
C18 N4 H4 115.7
C26 N4 H4 115.7
C26 N4 C18 128.7(4)
C18 C17 H17 119.9
C18 C17 C19 120.3(4)
C19 C17 H17 119.9
N4 C18 C25 115.1(3)
C17 C18 N4 125.7(4)
C17 C18 C25 119.2(4)
C17 C19 H19 119.4
C20 C19 C17 121.2(4)
C20 C19 H19 119.4
C19 C20 Br2 118.5(3)
C19 C20 C21 121.3(4)
C21 C20 Br2 120.2(3)
C20 C21 C22 125.6(4)
C20 C21 C25 118.1(4)
C22 C21 C25 116.3(4)
C21 C22 H22 120.1
C24 C22 C21 119.8(4)
C24 C22 H22 120.1
N3 C23 H23 118.1
N3 C23 C24 123.7(4)
C24 C23 H23 118.1
C22 C24 C23 119.7(4)
C22 C24 H24 120.1
C23 C24 H24 120.1
N3 C25 C18 117.3(3)
N3 C25 C21 122.7(4)
C21 C25 C18 120.0(4)
O2 C26 N4 123.0(4)
O2 C26 C27 121.5(4)
N4 C26 C27 115.5(4)
C28 C27 C26 118.1(4)
C28 C27 C32 117.4(4)
C32 C27 C26 124.5(4)
C27 C28 H28 119.5
C27 C28 C29 120.9(4)
C29 C28 H28 119.5
C28 C29 H29 119.5
C30 C29 C28 120.9(4)
C30 C29 H29 119.5
C29 C30 H30 120.4
C29 C30 C31 119.2(5)
C31 C30 H30 120.4
C30 C31 H31 119.9
C30 C31 C32 120.2(5)
C32 C31 H31 119.9
C27 C32 H32 119.4
C31 C32 C27 121.3(4)
C31 C32 H32 119.4

loop_
_geom_bond_atom_site_label_1
_geom_bond_atom_site_label_2
_geom_bond_distance
Br1 C4 1.904(4)
O1 C10 1.221(4)
N1 C8 1.319(5)
N1 C9 1.362(4)
N2 H2 0.8600
N2 C1 1.394(4)
N2 C10 1.360(5)
C1 C2 1.372(5)
C1 C9 1.430(5)
C2 H2A 0.9300
C2 C3 1.404(5)
C3 H3 0.9300
C3 C4 1.351(5)
C4 C5 1.408(5)
C5 C6 1.407(5)
C5 C9 1.413(5)
C6 H6 0.9300
C6 C7 1.352(5)
C7 H7 0.9300
C7 C8 1.402(5)
C8 H8 0.9300
C10 C11 1.488(5)
C11 C12 1.379(5)
C11 C16 1.379(5)
C12 H12 0.9300
C12 C13 1.375(5)
C13 H13 0.9300
C13 C14 1.363(6)
C14 H14 0.9300
C14 C15 1.374(7)
C15 H15 0.9300
C15 C16 1.364(6)
C16 H16 0.9300
Br2 C20 1.904(4)
O2 C26 1.213(5)
N3 C23 1.315(5)
N3 C25 1.358(4)
N4 H4 0.8600
N4 C18 1.392(5)
N4 C26 1.363(5)
C17 H17 0.9300
C17 C18 1.370(5)
C17 C19 1.402(5)
C18 C25 1.424(5)
C19 H19 0.9300
C19 C20 1.348(5)
C20 C21 1.400(5)
C21 C22 1.416(5)
C21 C25 1.422(5)
C22 H22 0.9300
C22 C24 1.348(5)
C23 H23 0.9300
C23 C24 1.386(5)
C24 H24 0.9300
C26 C27 1.502(5)
C27 C28 1.373(5)
C27 C32 1.378(5)
C28 H28 0.9300
C28 C29 1.376(6)
C29 H29 0.9300
C29 C30 1.353(6)
C30 H30 0.9300
C30 C31 1.361(6)
C31 H31 0.9300
C31 C32 1.376(6)
C32 H32 0.9300

loop_
_geom_torsion_atom_site_label_1
_geom_torsion_atom_site_label_2
_geom_torsion_atom_site_label_3
_geom_torsion_atom_site_label_4
_geom_torsion
Br1 C4 C5 C6 -0.3(5)
Br1 C4 C5 C9 179.7(2)
O1 C10 C11 C12 158.3(4)
O1 C10 C11 C16 -20.5(6)
N2 C1 C2 C3 177.0(3)
N2 C1 C9 N1 2.2(5)
N2 C1 C9 C5 -177.6(3)
N2 C10 C11 C12 -23.5(6)
N2 C10 C11 C16 157.7(4)
C1 N2 C10 O1 5.9(6)
C1 N2 C10 C11 -172.3(3)
C1 C2 C3 C4 1.1(6)
C2 C1 C9 N1 -178.9(3)
C2 C1 C9 C5 1.3(5)
C2 C3 C4 Br1 179.8(3)
C2 C3 C4 C5 0.1(6)
C3 C4 C5 C6 179.4(4)
C3 C4 C5 C9 -0.6(5)
C4 C5 C6 C7 179.7(4)
C4 C5 C9 N1 -179.9(3)
C4 C5 C9 C1 -0.1(5)
C5 C6 C7 C8 0.2(6)
C6 C5 C9 N1 0.2(5)
C6 C5 C9 C1 179.9(3)
C6 C7 C8 N1 0.2(6)
C8 N1 C9 C1 -179.6(3)
C8 N1 C9 C5 0.2(5)
C9 N1 C8 C7 -0.4(6)
C9 C1 C2 C3 -1.8(6)
C9 C5 C6 C7 -0.4(5)
C10 N2 C1 C2 -11.7(6)
C10 N2 C1 C9 167.1(4)
C10 C11 C12 C13 -178.5(4)
C10 C11 C16 C15 -179.8(5)
C11 C12 C13 C14 -1.4(6)
C12 C11 C16 C15 1.4(7)
C12 C13 C14 C15 0.8(7)
C13 C14 C15 C16 0.9(9)
C14 C15 C16 C11 -2.0(9)
C16 C11 C12 C13 0.3(6)
Br2 C20 C21 C22 -0.5(5)
Br2 C20 C21 C25 178.4(2)
O2 C26 C27 C28 -5.7(6)
O2 C26 C27 C32 174.1(4)
N3 C23 C24 C22 0.7(7)
N4 C18 C25 N3 -1.4(5)
N4 C18 C25 C21 179.2(3)
N4 C26 C27 C28 174.8(3)
N4 C26 C27 C32 -5.3(6)
C17 C18 C25 N3 178.8(3)
C17 C18 C25 C21 -0.7(5)
C17 C19 C20 Br2 -179.2(3)
C17 C19 C20 C21 0.9(6)
C18 N4 C26 O2 -1.8(6)
C18 N4 C26 C27 177.7(3)
C18 C17 C19 C20 0.0(6)
C19 C17 C18 N4 -180.0(3)
C19 C17 C18 C25 -0.2(5)
C19 C20 C21 C22 179.4(4)
C19 C20 C21 C25 -1.7(5)
C20 C21 C22 C24 177.9(4)
C20 C21 C25 N3 -177.9(3)
C20 C21 C25 C18 1.6(5)
C21 C22 C24 C23 0.2(6)
C22 C21 C25 N3 1.2(5)
C22 C21 C25 C18 -179.4(3)
C23 N3 C25 C18 -179.8(3)
C23 N3 C25 C21 -0.3(5)
C25 N3 C23 C24 -0.6(6)
C25 C21 C22 C24 -1.1(5)
C26 N4 C18 C17 -3.4(6)
C26 N4 C18 C25 176.8(3)
C26 C27 C28 C29 -179.8(4)
C26 C27 C32 C31 179.7(4)
C27 C28 C29 C30 -0.1(7)
C28 C27 C32 C31 -0.5(6)
C28 C29 C30 C31 -0.1(7)
C29 C30 C31 C32 0.0(7)
C30 C31 C32 C27 0.3(7)
C32 C27 C28 C29 0.4(6)
